data_7246372
loop_
_publ_author_name
'Kolesnik, Irina A.'
'Potkin, Vladimir I.'
'Grigoriev, Mikhail S.'
'Novikov, Anton P.'
'Gomila, Rosa M.'
'Podrezova, Alexandra G.'
'Brazhkin, Vadim V.'
'Zubkov, Fedor I.'
'Frontera, Antonio'

_publ_section_title
;
 Synthesis, X-ray characterization and DFT calculations of a series of
 3-substituted 4,5-dichloroisothiazoles
;
_journal_issue 13
_journal_name_full CrystEngComm
_journal_page_first 1976
_journal_page_last 1985
_journal_paper_doi 10.1039/D3CE00112A
_journal_volume 25
_journal_year 2023
_chemical_formula_sum 'C15 H16 Cl2 N2 O3 S'
_chemical_formula_weight 375.26
_space_group_crystal_system triclinic
_space_group_IT_number 2
_space_group_name_Hall '-P 1'
_space_group_name_H-M_alt 'P -1'
_atom_sites_solution_hydrogens mixed
_audit_creation_method SHELXL-2018/3
_audit_update_record
;
2023-01-18 deposited with the CCDC.	2023-02-28 downloaded from the CCDC.
;
_cell_angle_alpha 105.388(6)
_cell_angle_beta 106.574(6)
_cell_angle_gamma 100.321(6)
_cell_formula_units_Z 2
_cell_length_a 7.3058(11)
_cell_length_b 10.1615(14)
_cell_length_c 12.4124(18)
_cell_measurement_reflns_used 1398
_cell_measurement_temperature 100(2)
_cell_measurement_theta_max 23.44
_cell_measurement_theta_min 2.93
_cell_volume 818.5(2)
_computing_structure_refinement 'SHELXL-2018/3 (Sheldrick, 2018)'
_diffrn_ambient_temperature 100(2)
_diffrn_measured_fraction_theta_full 0.978
_diffrn_measured_fraction_theta_max 0.973
_diffrn_measurement_device_type 'Bruker KAPPA APEX II area-detector diffractometer'
_diffrn_radiation_type MoK\a
_diffrn_radiation_wavelength 0.71073
_diffrn_reflns_av_R_equivalents 0.1086
_diffrn_reflns_av_unetI/netI 0.1363
_diffrn_reflns_Laue_measured_fraction_full 0.978
_diffrn_reflns_Laue_measured_fraction_max 0.973
_diffrn_reflns_limit_h_max 10
_diffrn_reflns_limit_h_min -8
_diffrn_reflns_limit_k_max 14
_diffrn_reflns_limit_k_min -14
_diffrn_reflns_limit_l_max 17
_diffrn_reflns_limit_l_min -17
_diffrn_reflns_number 18356
_diffrn_reflns_point_group_measured_fraction_full 0.978
_diffrn_reflns_point_group_measured_fraction_max 0.973
_diffrn_reflns_theta_full 25.242
_diffrn_reflns_theta_max 29.999
_diffrn_reflns_theta_min 4.093
_exptl_absorpt_coefficient_mu 0.539
_exptl_absorpt_correction_T_max 1.0000
_exptl_absorpt_correction_T_min 0.8653
_exptl_absorpt_correction_type multi-scan
_exptl_absorpt_process_details
;
 SADABS 2016/2: Krause, L., Herbst-Irmer, R., Sheldrick G.M. & Stalke D.,
 J. Appl. Cryst. 48 (2015) 3-10
;
_exptl_crystal_colour colourless
_exptl_crystal_density_diffrn 1.523
_exptl_crystal_description needle
_exptl_crystal_F_000 388
_exptl_crystal_size_max 0.400
_exptl_crystal_size_mid 0.050
_exptl_crystal_size_min 0.040
_refine_diff_density_max 0.472
_refine_diff_density_min -0.681
_refine_diff_density_rms 0.106
_refine_ls_extinction_method none
_refine_ls_goodness_of_fit_ref 0.965
_refine_ls_hydrogen_treatment mixed
_refine_ls_matrix_type full
_refine_ls_number_parameters 215
_refine_ls_number_reflns 4650
_refine_ls_number_restraints 0
_refine_ls_restrained_S_all 0.965
_refine_ls_R_factor_all 0.1396
_refine_ls_R_factor_gt 0.0633
_refine_ls_shift/su_max 0.001
_refine_ls_shift/su_mean 0.000
_refine_ls_structure_factor_coef Fsqd
_refine_ls_weighting_details 'w=1/[\s^2^(Fo^2^)+(0.0663P)^2^] where P=(Fo^2^+2Fc^2^)/3'
_refine_ls_weighting_scheme calc
_refine_ls_wR_factor_gt 0.1243
_refine_ls_wR_factor_ref 0.1520
_reflns_Friedel_coverage 0.000
_reflns_number_gt 2573
_reflns_number_total 4650
_reflns_threshold_expression 'I > 2\s(I)'
_cod_data_source_file d3ce00112a2.cif
_cod_data_source_block I596
_cod_depositor_comments 'Adding full bibliography for 7246372--7246377.cif.'
_cod_database_code 7246372
_shelx_shelxl_version_number 2018/3
_shelx_space_group_comment
;
The symmetry employed for this shelxl refinement is uniquely defined
by the following loop, which should always be used as a source of
symmetry information in preference to the above space-group names.
They are only intended as comments.
;
_shelx_estimated_absorpt_t_min 0.813
_shelx_estimated_absorpt_t_max 0.979

loop_
_space_group_symop_operation_xyz
'x, y, z'
'-x, -y, -z'

loop_
_atom_site_label
_atom_site_type_symbol
_atom_site_fract_x
_atom_site_fract_y
_atom_site_fract_z
_atom_site_U_iso_or_equiv
_atom_site_adp_type
_atom_site_occupancy
_atom_site_site_symmetry_order
_atom_site_calc_flag
_atom_site_refinement_flags_posn
_atom_site_refinement_flags_adp
_atom_site_refinement_flags_occupancy
_atom_site_disorder_assembly
_atom_site_disorder_group
Cl1 Cl 0.80847(12) 0.72093(10) 1.02254(9) 0.0300(2) Uani 1 1 d . . . . .
Cl2 Cl 0.80462(11) 0.42469(10) 0.82136(9) 0.0258(2) Uani 1 1 d . . . . .
S1 S 0.36863(12) 0.61433(10) 0.89171(9) 0.0232(2) Uani 1 1 d . . . . .
O1 O 0.5796(3) 0.3213(3) 0.5215(2) 0.0238(6) Uani 1 1 d . . . . .
O2 O 0.0983(3) -0.0126(3) 0.7464(2) 0.0231(6) Uani 1 1 d . . . . .
O3 O 0.4125(3) 0.0916(3) 0.7686(2) 0.0236(6) Uani 1 1 d . . . . .
N1 N -0.0651(4) 0.2455(3) 0.5296(3) 0.0177(6) Uani 1 1 d . . . . .
H1 H -0.170(5) 0.262(4) 0.512(3) 0.021 Uiso 1 1 d . U . . .
N2 N 0.2625(4) 0.4672(3) 0.7752(3) 0.0202(6) Uani 1 1 d . . . . .
C2 C 0.0661(4) 0.2995(3) 0.4820(3) 0.0153(7) Uani 1 1 d . . . . .
C3 C 0.2596(4) 0.2973(3) 0.5268(3) 0.0139(7) Uani 1 1 d . . . . .
C4 C 0.3290(4) 0.2684(4) 0.6445(3) 0.0161(7) Uani 1 1 d . . . . .
H4A H 0.443952 0.227219 0.646764 0.019 Uiso 1 1 calc R U . . .
C5 C 0.1626(4) 0.1608(4) 0.6517(3) 0.0154(7) Uani 1 1 d . . . . .
C6 C -0.0284(4) 0.1619(4) 0.6000(3) 0.0162(7) Uani 1 1 d . . . . .
C7 C -0.0274(4) 0.3527(4) 0.3837(3) 0.0188(7) Uani 1 1 d . . . . .
H7A H -0.146298 0.378273 0.393474 0.028 Uiso 1 1 calc R U . . .
H7B H -0.064607 0.278097 0.306451 0.028 Uiso 1 1 calc R U . . .
H7C H 0.067573 0.436457 0.387129 0.028 Uiso 1 1 calc R U . . .
C8 C 0.4039(4) 0.3140(3) 0.4677(3) 0.0155(7) Uani 1 1 d . . . . .
C9 C 0.3482(5) 0.3152(4) 0.3417(3) 0.0226(8) Uani 1 1 d . . . . .
H9A H 0.229068 0.237091 0.290611 0.034 Uiso 1 1 calc R U . . .
H9B H 0.457897 0.303623 0.312823 0.034 Uiso 1 1 calc R U . . .
H9C H 0.321301 0.405773 0.339593 0.034 Uiso 1 1 calc R U . . .
C10 C 0.2128(4) 0.0708(4) 0.7243(3) 0.0183(7) Uani 1 1 d . . . . .
C11 C 0.4780(5) 0.0117(5) 0.8469(4) 0.0327(10) Uani 1 1 d . . . . .
H11A H 0.428216 -0.091455 0.801802 0.039 Uiso 1 1 calc R U . . .
H11B H 0.425915 0.031721 0.913176 0.039 Uiso 1 1 calc R U . . .
C12 C 0.7022(5) 0.0565(4) 0.8955(4) 0.0308(9) Uani 1 1 d . . . . .
H12A H 0.749990 0.009698 0.953235 0.046 Uiso 1 1 calc R U . . .
H12B H 0.749955 0.159760 0.934913 0.046 Uiso 1 1 calc R U . . .
H12C H 0.752161 0.029300 0.829824 0.046 Uiso 1 1 calc R U . . .
C13 C -0.2126(4) 0.0773(4) 0.6067(3) 0.0213(8) Uani 1 1 d . . . . .
H13A H -0.318032 0.041758 0.528102 0.032 Uiso 1 1 calc R U . . .
H13B H -0.255608 0.137833 0.664835 0.032 Uiso 1 1 calc R U . . .
H13C H -0.184736 -0.003026 0.631598 0.032 Uiso 1 1 calc R U . . .
C14 C 0.3967(4) 0.4040(4) 0.7501(3) 0.0159(7) Uani 1 1 d . . . . .
C15 C 0.5973(4) 0.4783(4) 0.8301(3) 0.0176(7) Uani 1 1 d . . . . .
C16 C 0.6042(4) 0.5984(4) 0.9133(3) 0.0202(7) Uani 1 1 d . . . . .

loop_
_atom_site_aniso_label
_atom_site_aniso_U_11
_atom_site_aniso_U_22
_atom_site_aniso_U_33
_atom_site_aniso_U_23
_atom_site_aniso_U_13
_atom_site_aniso_U_12
Cl1 0.0243(4) 0.0283(6) 0.0241(6) 0.0017(5) -0.0002(4) 0.0007(4)
Cl2 0.0110(3) 0.0319(6) 0.0293(6) 0.0058(5) 0.0029(3) 0.0071(3)
S1 0.0201(4) 0.0263(6) 0.0220(5) 0.0048(5) 0.0079(4) 0.0081(4)
O1 0.0078(10) 0.0398(16) 0.0296(16) 0.0150(13) 0.0093(10) 0.0109(10)
O2 0.0212(11) 0.0196(14) 0.0281(16) 0.0115(13) 0.0078(11) 0.0009(10)
O3 0.0176(11) 0.0326(16) 0.0299(16) 0.0204(14) 0.0104(11) 0.0110(10)
N1 0.0067(11) 0.0255(17) 0.0229(18) 0.0090(14) 0.0072(11) 0.0048(11)
N2 0.0121(12) 0.0248(18) 0.0245(18) 0.0065(15) 0.0090(12) 0.0057(11)
C2 0.0096(13) 0.0202(19) 0.0166(19) 0.0042(16) 0.0069(12) 0.0048(12)
C3 0.0090(12) 0.0161(18) 0.0156(19) 0.0046(15) 0.0045(12) 0.0016(11)
C4 0.0086(13) 0.023(2) 0.0178(19) 0.0087(16) 0.0043(12) 0.0043(12)
C5 0.0111(13) 0.0182(19) 0.0155(19) 0.0037(16) 0.0051(12) 0.0027(12)
C6 0.0129(14) 0.0198(19) 0.0182(19) 0.0059(16) 0.0094(13) 0.0043(12)
C7 0.0110(14) 0.025(2) 0.022(2) 0.0085(17) 0.0058(13) 0.0058(13)
C8 0.0130(14) 0.0149(18) 0.020(2) 0.0056(16) 0.0080(13) 0.0055(12)
C9 0.0176(15) 0.032(2) 0.025(2) 0.0117(19) 0.0142(15) 0.0081(14)
C10 0.0180(15) 0.0179(19) 0.017(2) 0.0021(16) 0.0081(13) 0.0037(13)
C11 0.0270(18) 0.043(3) 0.042(3) 0.032(2) 0.0137(18) 0.0146(17)
C12 0.0241(18) 0.045(3) 0.031(3) 0.018(2) 0.0129(17) 0.0142(17)
C13 0.0136(14) 0.026(2) 0.028(2) 0.0109(18) 0.0123(14) 0.0050(13)
C14 0.0138(14) 0.0184(19) 0.0175(19) 0.0086(17) 0.0064(13) 0.0036(12)
C15 0.0144(14) 0.022(2) 0.0162(19) 0.0083(16) 0.0031(13) 0.0049(13)
C16 0.0177(15) 0.024(2) 0.014(2) 0.0068(17) 0.0019(13) 0.0014(13)

loop_
_atom_type_symbol
_atom_type_description
_atom_type_scat_dispersion_real
_atom_type_scat_dispersion_imag
_atom_type_scat_source
C C 0.0033 0.0016 'International Tables Vol C Tables 4.2.6.8 and 6.1.1.4'
H H 0.0000 0.0000 'International Tables Vol C Tables 4.2.6.8 and 6.1.1.4'
N N 0.0061 0.0033 'International Tables Vol C Tables 4.2.6.8 and 6.1.1.4'
O O 0.0106 0.0060 'International Tables Vol C Tables 4.2.6.8 and 6.1.1.4'
S S 0.1246 0.1234 'International Tables Vol C Tables 4.2.6.8 and 6.1.1.4'
Cl Cl 0.1484 0.1585 'International Tables Vol C Tables 4.2.6.8 and 6.1.1.4'

loop_
_geom_angle_atom_site_label_1
_geom_angle_atom_site_label_2
_geom_angle_atom_site_label_3
_geom_angle
_geom_angle_site_symmetry_1
_geom_angle_site_symmetry_3
_geom_angle_publ_flag
N2 S1 C16 94.65(15) . . ?
C10 O3 C11 115.1(2) . . ?
C2 N1 C6 124.2(2) . . ?
C2 N1 H1 116(3) . . ?
C6 N1 H1 120(3) . . ?
C14 N2 S1 111.1(2) . . ?
N1 C2 C3 118.0(3) . . ?
N1 C2 C7 113.4(2) . . ?
C3 C2 C7 128.6(3) . . ?
C2 C3 C8 124.8(3) . . ?
C2 C3 C4 118.4(2) . . ?
C8 C3 C4 116.8(2) . . ?
C14 C4 C5 110.5(3) . . ?
C14 C4 C3 111.1(3) . . ?
C5 C4 C3 110.0(3) . . ?
C14 C4 H4A 108.4 . . ?
C5 C4 H4A 108.4 . . ?
C3 C4 H4A 108.4 . . ?
C6 C5 C10 122.1(3) . . ?
C6 C5 C4 118.2(3) . . ?
C10 C5 C4 119.3(3) . . ?
C5 C6 N1 118.9(3) . . ?
C5 C6 C13 127.5(3) . . ?
N1 C6 C13 113.5(2) . . ?
C2 C7 H7A 109.5 . . ?
C2 C7 H7B 109.5 . . ?
H7A C7 H7B 109.5 . . ?
C2 C7 H7C 109.5 . . ?
H7A C7 H7C 109.5 . . ?
H7B C7 H7C 109.5 . . ?
O1 C8 C3 118.9(3) . . ?
O1 C8 C9 118.2(3) . . ?
C3 C8 C9 122.9(3) . . ?
C8 C9 H9A 109.5 . . ?
C8 C9 H9B 109.5 . . ?
H9A C9 H9B 109.5 . . ?
C8 C9 H9C 109.5 . . ?
H9A C9 H9C 109.5 . . ?
H9B C9 H9C 109.5 . . ?
O2 C10 O3 121.6(3) . . ?
O2 C10 C5 127.4(3) . . ?
O3 C10 C5 110.9(3) . . ?
O3 C11 C12 107.9(3) . . ?
O3 C11 H11A 110.1 . . ?
C12 C11 H11A 110.1 . . ?
O3 C11 H11B 110.1 . . ?
C12 C11 H11B 110.1 . . ?
H11A C11 H11B 108.4 . . ?
C11 C12 H12A 109.5 . . ?
C11 C12 H12B 109.5 . . ?
H12A C12 H12B 109.5 . . ?
C11 C12 H12C 109.5 . . ?
H12A C12 H12C 109.5 . . ?
H12B C12 H12C 109.5 . . ?
C6 C13 H13A 109.5 . . ?
C6 C13 H13B 109.5 . . ?
H13A C13 H13B 109.5 . . ?
C6 C13 H13C 109.5 . . ?
H13A C13 H13C 109.5 . . ?
H13B C13 H13C 109.5 . . ?
N2 C14 C15 113.5(3) . . ?
N2 C14 C4 119.2(3) . . ?
C15 C14 C4 127.4(3) . . ?
C16 C15 C14 111.6(3) . . ?
C16 C15 Cl2 123.5(3) . . ?
C14 C15 Cl2 124.9(3) . . ?
C15 C16 Cl1 127.9(2) . . ?
C15 C16 S1 109.2(2) . . ?
Cl1 C16 S1 122.9(2) . . ?

loop_
_geom_bond_atom_site_label_1
_geom_bond_atom_site_label_2
_geom_bond_distance
_geom_bond_site_symmetry_2
_geom_bond_publ_flag
Cl1 C16 1.703(4) . ?
Cl2 C15 1.720(3) . ?
S1 N2 1.651(3) . ?
S1 C16 1.709(3) . ?
O1 C8 1.245(3) . ?
O2 C10 1.222(4) . ?
O3 C10 1.359(4) . ?
O3 C11 1.458(4) . ?
N1 C2 1.370(4) . ?
N1 C6 1.379(4) . ?
N1 H1 0.80(3) . ?
N2 C14 1.329(4) . ?
C2 C3 1.371(4) . ?
C2 C7 1.501(4) . ?
C3 C8 1.456(4) . ?
C3 C4 1.528(4) . ?
C4 C14 1.512(5) . ?
C4 C5 1.523(4) . ?
C4 H4A 1.0000 . ?
C5 C6 1.363(4) . ?
C5 C10 1.467(4) . ?
C6 C13 1.498(4) . ?
C7 H7A 0.9800 . ?
C7 H7B 0.9800 . ?
C7 H7C 0.9800 . ?
C8 C9 1.504(5) . ?
C9 H9A 0.9800 . ?
C9 H9B 0.9800 . ?
C9 H9C 0.9800 . ?
C11 C12 1.509(5) . ?
C11 H11A 0.9900 . ?
C11 H11B 0.9900 . ?
C12 H12A 0.9800 . ?
C12 H12B 0.9800 . ?
C12 H12C 0.9800 . ?
C13 H13A 0.9800 . ?
C13 H13B 0.9800 . ?
C13 H13C 0.9800 . ?
C14 C15 1.442(4) . ?
C15 C16 1.357(5) . ?

loop_
_geom_hbond_atom_site_label_D
_geom_hbond_atom_site_label_H
_geom_hbond_atom_site_label_A
_geom_hbond_distance_DH
_geom_hbond_distance_HA
_geom_hbond_distance_DA
_geom_hbond_angle_DHA
_geom_hbond_site_symmetry_A
_geom_hbond_publ_flag
N1 H1 O1 0.80(3) 2.05(3) 2.819(3) 162(4) 1_455 yes

loop_
_geom_torsion_atom_site_label_1
_geom_torsion_atom_site_label_2
_geom_torsion_atom_site_label_3
_geom_torsion_atom_site_label_4
_geom_torsion
_geom_torsion_site_symmetry_1
_geom_torsion_site_symmetry_2
_geom_torsion_site_symmetry_3
_geom_torsion_site_symmetry_4
_geom_torsion_publ_flag
C16 S1 N2 C14 0.0(3) . . . . ?
C6 N1 C2 C3 -14.9(5) . . . . ?
C6 N1 C2 C7 164.4(3) . . . . ?
N1 C2 C3 C8 162.8(3) . . . . ?
C7 C2 C3 C8 -16.3(6) . . . . ?
N1 C2 C3 C4 -14.2(5) . . . . ?
C7 C2 C3 C4 166.7(3) . . . . ?
C2 C3 C4 C14 -86.4(3) . . . . ?
C8 C3 C4 C14 96.4(3) . . . . ?
C2 C3 C4 C5 36.2(4) . . . . ?
C8 C3 C4 C5 -141.0(3) . . . . ?
C14 C4 C5 C6 89.6(4) . . . . ?
C3 C4 C5 C6 -33.4(4) . . . . ?
C14 C4 C5 C10 -83.7(3) . . . . ?
C3 C4 C5 C10 153.2(3) . . . . ?
C10 C5 C6 N1 -177.9(3) . . . . ?
C4 C5 C6 N1 9.0(5) . . . . ?
C10 C5 C6 C13 0.0(6) . . . . ?
C4 C5 C6 C13 -173.1(3) . . . . ?
C2 N1 C6 C5 17.7(5) . . . . ?
C2 N1 C6 C13 -160.5(3) . . . . ?
C2 C3 C8 O1 174.4(3) . . . . ?
C4 C3 C8 O1 -8.6(5) . . . . ?
C2 C3 C8 C9 -8.9(5) . . . . ?
C4 C3 C8 C9 168.1(3) . . . . ?
C11 O3 C10 O2 -2.2(5) . . . . ?
C11 O3 C10 C5 177.2(3) . . . . ?
C6 C5 C10 O2 1.1(6) . . . . ?
C4 C5 C10 O2 174.2(3) . . . . ?
C6 C5 C10 O3 -178.2(3) . . . . ?
C4 C5 C10 O3 -5.2(4) . . . . ?
C10 O3 C11 C12 -175.4(3) . . . . ?
S1 N2 C14 C15 0.4(3) . . . . ?
S1 N2 C14 C4 -178.9(2) . . . . ?
C5 C4 C14 N2 -52.1(4) . . . . ?
C3 C4 C14 N2 70.3(3) . . . . ?
C5 C4 C14 C15 128.7(3) . . . . ?
C3 C4 C14 C15 -108.9(3) . . . . ?
N2 C14 C15 C16 -0.7(4) . . . . ?
C4 C14 C15 C16 178.5(3) . . . . ?
N2 C14 C15 Cl2 -179.8(2) . . . . ?
C4 C14 C15 Cl2 -0.5(5) . . . . ?
C14 C15 C16 Cl1 -178.0(2) . . . . ?
Cl2 C15 C16 Cl1 1.0(5) . . . . ?
C14 C15 C16 S1 0.7(3) . . . . ?
Cl2 C15 C16 S1 179.71(18) . . . . ?
N2 S1 C16 C15 -0.4(3) . . . . ?
N2 S1 C16 Cl1 178.4(2) . . . . ?
